data_4306582
loop_
_publ_author_name
'Jos\'e Vicente'
'Pablo Gonz\'alez-Herrero'
'Yolanda Garc\'ia-S\'anchez'
'Delia Bautista'

_publ_section_title
;
Dinuclear Copper(I) and Copper(I)/Silver(I) Complexes with Condensed
Dithiolato Ligands1
;
_journal_name_full 'Inorganic Chemistry'
_journal_page_first 10662
_journal_page_last 10673
_journal_paper_doi 10.1021/ic8014139
_journal_volume 47
_journal_year 2008
_chemical_formula_sum 'C107 H111 Cu2 P3 S3'
_chemical_formula_weight 1713.13
_chemical_name_systematic
; 
 ? 
;
_space_group_IT_number 14
_symmetry_cell_setting monoclinic
_symmetry_space_group_name_Hall '-P 2ybc'
_symmetry_space_group_name_H-M 'P 1 21/c 1'
_atom_sites_solution_hydrogens geom
_atom_sites_solution_primary direct
_atom_sites_solution_secondary difmap
_audit_creation_method SHELXL-97
_cell_angle_alpha 90.00
_cell_angle_beta 95.330(2)
_cell_angle_gamma 90.00
_cell_formula_units_Z 4
_cell_length_a 14.0816(4)
_cell_length_b 19.5672(5)
_cell_length_c 32.9459(9)
_cell_measurement_reflns_used 8726
_cell_measurement_temperature 100(2)
_cell_measurement_theta_max 21.7
_cell_measurement_theta_min 2.17
_cell_volume 9038.6(4)
_computing_cell_refinement 'Bruker SAINT'
_computing_data_collection 'Bruker SMART'
_computing_data_reduction 'Bruker SAINT'
_computing_molecular_graphics 'Bruker SHELXTL'
_computing_publication_material 'Bruker SHELXTL'
_computing_structure_refinement 'SHELXL-97 (Sheldrick, 1997)'
_computing_structure_solution 'SHELXS-97 (Sheldrick, 1990)'
_diffrn_ambient_temperature 100(2)
_diffrn_detector_area_resol_mean 8.26
_diffrn_measured_fraction_theta_full 1.000
_diffrn_measured_fraction_theta_max 0.943
_diffrn_measurement_device_type 'Bruker SMART APEX CCD'
_diffrn_measurement_method \w-scan
_diffrn_radiation_monochromator graphite
_diffrn_radiation_source 'fine-focus sealed tube'
_diffrn_radiation_type MoK\a
_diffrn_radiation_wavelength 0.71073
_diffrn_reflns_av_R_equivalents 0.0895
_diffrn_reflns_av_sigmaI/netI 0.0807
_diffrn_reflns_limit_h_max 17
_diffrn_reflns_limit_h_min -18
_diffrn_reflns_limit_k_max 25
_diffrn_reflns_limit_k_min -25
_diffrn_reflns_limit_l_max 42
_diffrn_reflns_limit_l_min -42
_diffrn_reflns_number 104121
_diffrn_reflns_theta_full 26.00
_diffrn_reflns_theta_max 28.26
_diffrn_reflns_theta_min 1.62
_exptl_absorpt_coefficient_mu 0.641
_exptl_absorpt_correction_T_max 0.9625
_exptl_absorpt_correction_T_min 0.8718
_exptl_absorpt_correction_type multi-scan
_exptl_absorpt_process_details SADABS
_exptl_crystal_colour orange
_exptl_crystal_density_diffrn 1.259
_exptl_crystal_density_method 'not measured'
_exptl_crystal_description lath
_exptl_crystal_F_000 3616
_exptl_crystal_size_max 0.22
_exptl_crystal_size_mid 0.16
_exptl_crystal_size_min 0.06
_refine_diff_density_max 1.455
_refine_diff_density_min -0.879
_refine_diff_density_rms 0.102
_refine_ls_extinction_method none
_refine_ls_goodness_of_fit_ref 1.129
_refine_ls_hydrogen_treatment 'ordered methyls rigid, other riding'
_refine_ls_matrix_type full
_refine_ls_number_parameters 1067
_refine_ls_number_reflns 21101
_refine_ls_number_restraints 0
_refine_ls_restrained_S_all 1.129
_refine_ls_R_factor_all 0.1190
_refine_ls_R_factor_gt 0.0864
_refine_ls_shift/su_max 0.002
_refine_ls_shift/su_mean 0.000
_refine_ls_structure_factor_coef Fsqd
_refine_ls_weighting_details 'calc w=1/[\s^2^(Fo^2^)+(0.0660P)^2^+20.1227P] where P=(Fo^2^+2Fc^2^)/3'
_refine_ls_weighting_scheme calc
_refine_ls_wR_factor_gt 0.1726
_refine_ls_wR_factor_ref 0.1865
_reflns_number_gt 15706
_reflns_number_total 21101
_reflns_threshold_expression >2sigma(I)
_cod_data_source_file ic8014139_si_001_1.cif
_cod_data_source_block pgk14cs
_cod_database_code 4306582

loop_
_symmetry_equiv_pos_as_xyz
'x, y, z'
'-x, y+1/2, -z+1/2'
'-x, -y, -z'
'x, -y-1/2, z-1/2'

loop_
_atom_site_label
_atom_site_type_symbol
_atom_site_fract_x
_atom_site_fract_y
_atom_site_fract_z
_atom_site_U_iso_or_equiv
_atom_site_adp_type
_atom_site_occupancy
_atom_site_symmetry_multiplicity
_atom_site_calc_flag
_atom_site_refinement_flags
_atom_site_disorder_assembly
_atom_site_disorder_group
Cu1 Cu 0.14793(3) 0.39236(3) 0.891672(15) 0.01640(12) Uani 1 1 d . . .
Cu2 Cu 0.09290(4) 0.27727(3) 0.808053(16) 0.02525(14) Uani 1 1 d . . .
S1 S 0.05705(8) 0.19908(6) 0.85245(3) 0.0250(2) Uani 1 1 d . . .
S2 S 0.21564(7) 0.27167(5) 0.90338(3) 0.0162(2) Uani 1 1 d . . .
S3 S 0.20370(7) 0.35610(5) 0.82947(3) 0.0194(2) Uani 1 1 d . . .
P1 P 0.27796(7) 0.45289(5) 0.91896(3) 0.0157(2) Uani 1 1 d . . .
P2 P -0.00798(7) 0.41907(5) 0.89283(3) 0.0156(2) Uani 1 1 d . . .
P3 P 0.05503(9) 0.24756(6) 0.74436(3) 0.0244(3) Uani 1 1 d . . .
C1 C 0.3735(3) 0.3085(2) 0.77566(13) 0.0234(9) Uani 1 1 d . . .
H1 H 0.3281 0.3441 0.7773 0.028 Uiso 1 1 calc R . .
C2 C 0.4379(3) 0.3113(3) 0.74557(14) 0.0281(10) Uani 1 1 d . A .
C3 C 0.5042(3) 0.2589(3) 0.74342(15) 0.0318(11) Uani 1 1 d . . .
H3 H 0.5483 0.2602 0.7233 0.038 Uiso 1 1 calc R . .
C4 C 0.5060(3) 0.2044(3) 0.77075(15) 0.0311(11) Uani 1 1 d . . .
H4 H 0.5518 0.1690 0.7693 0.037 Uiso 1 1 calc R . .
C4A C 0.4420(3) 0.2014(2) 0.79985(14) 0.0243(10) Uani 1 1 d . . .
C4B C 0.4288(3) 0.1509(2) 0.83082(13) 0.0231(9) Uani 1 1 d . . .
C5 C 0.4704(3) 0.0867(2) 0.83722(15) 0.0280(10) Uani 1 1 d . . .
H5 H 0.5191 0.0721 0.8211 0.034 Uiso 1 1 calc R . .
C6 C 0.4410(3) 0.0451(2) 0.86684(15) 0.0283(10) Uani 1 1 d . . .
H6 H 0.4705 0.0017 0.8712 0.034 Uiso 1 1 calc R . .
C7 C 0.3684(3) 0.0644(2) 0.89101(14) 0.0253(10) Uani 1 1 d . . .
C8 C 0.3270(3) 0.1288(2) 0.88450(13) 0.0229(9) Uani 1 1 d . . .
H8 H 0.2781 0.1430 0.9007 0.028 Uiso 1 1 calc R . .
C8A C 0.3563(3) 0.1725(2) 0.85467(13) 0.0218(9) Uani 1 1 d . . .
C9 C 0.3207(3) 0.2400(2) 0.83863(12) 0.0186(9) Uani 1 1 d . . .
C9A C 0.3755(3) 0.2547(2) 0.80295(13) 0.0209(9) Uani 1 1 d . . .
C10 C 0.2543(3) 0.2817(2) 0.85342(12) 0.0174(8) Uani 1 1 d . . .
C11 C 0.3373(4) 0.0140(2) 0.92303(15) 0.0317(11) Uani 1 1 d . . .
C12 C 0.2528(5) 0.0369(3) 0.9426(2) 0.0560(18) Uani 1 1 d . . .
H12A H 0.2380 0.0035 0.9633 0.084 Uiso 1 1 calc R . .
H12B H 0.1983 0.0410 0.9220 0.084 Uiso 1 1 calc R . .
H12C H 0.2660 0.0814 0.9555 0.084 Uiso 1 1 calc R . .
C13 C 0.4205(5) 0.0021(4) 0.9541(2) 0.071(2) Uani 1 1 d . . .
H13A H 0.4377 0.0452 0.9682 0.106 Uiso 1 1 calc R . .
H13B H 0.4749 -0.0146 0.9405 0.106 Uiso 1 1 calc R . .
H13C H 0.4031 -0.0318 0.9740 0.106 Uiso 1 1 calc R . .
C14 C 0.3118(5) -0.0554(3) 0.9015(2) 0.065(2) Uani 1 1 d . . .
H14A H 0.2944 -0.0888 0.9217 0.097 Uiso 1 1 calc R . .
H14B H 0.3670 -0.0722 0.8884 0.097 Uiso 1 1 calc R . .
H14C H 0.2579 -0.0488 0.8808 0.097 Uiso 1 1 calc R . .
C15 C 0.4376(3) 0.3718(3) 0.71629(14) 0.0316(11) Uani 1 1 d . . .
C16 C 0.4791(5) 0.4319(3) 0.73933(18) 0.0299(16) Uani 0.769(7) 1 d P A 1
H16A H 0.4795 0.4713 0.7210 0.045 Uiso 0.769(7) 1 calc PR A 1
H16B H 0.5446 0.4213 0.7503 0.045 Uiso 0.769(7) 1 calc PR A 1
H16C H 0.4406 0.4424 0.7618 0.045 Uiso 0.769(7) 1 calc PR A 1
C17 C 0.4910(5) 0.3580(4) 0.6784(2) 0.042(2) Uani 0.769(7) 1 d P A 1
H17A H 0.4627 0.3184 0.6636 0.063 Uiso 0.769(7) 1 calc PR A 1
H17B H 0.5583 0.3487 0.6869 0.063 Uiso 0.769(7) 1 calc PR A 1
H17C H 0.4861 0.3982 0.6606 0.063 Uiso 0.769(7) 1 calc PR A 1
C18 C 0.3330(5) 0.3872(5) 0.6989(3) 0.056(3) Uani 0.769(7) 1 d P A 1
H18A H 0.3066 0.3473 0.6838 0.084 Uiso 0.769(7) 1 calc PR A 1
H18B H 0.3323 0.4266 0.6805 0.084 Uiso 0.769(7) 1 calc PR A 1
H18C H 0.2943 0.3973 0.7213 0.084 Uiso 0.769(7) 1 calc PR A 1
C16' C 0.3857(14) 0.4364(10) 0.7309(6) 0.027(5) Uiso 0.231(7) 1 d P A 2
H16D H 0.4070 0.4454 0.7596 0.040 Uiso 0.231(7) 1 calc PR A 2
H16E H 0.3166 0.4286 0.7281 0.040 Uiso 0.231(7) 1 calc PR A 2
H16F H 0.4007 0.4758 0.7143 0.040 Uiso 0.231(7) 1 calc PR A 2
C17' C 0.5459(16) 0.3998(12) 0.7176(7) 0.039(6) Uiso 0.231(7) 1 d P A 2
H17D H 0.5677 0.4138 0.7455 0.059 Uiso 0.231(7) 1 calc PR A 2
H17E H 0.5482 0.4390 0.6992 0.059 Uiso 0.231(7) 1 calc PR A 2
H17F H 0.5874 0.3634 0.7089 0.059 Uiso 0.231(7) 1 calc PR A 2
C18' C 0.4084(18) 0.3533(13) 0.6737(7) 0.042(6) Uiso 0.231(7) 1 d P A 2
H18D H 0.4094 0.3941 0.6565 0.063 Uiso 0.231(7) 1 calc PR A 2
H18E H 0.3438 0.3342 0.6717 0.063 Uiso 0.231(7) 1 calc PR A 2
H18F H 0.4527 0.3192 0.6645 0.063 Uiso 0.231(7) 1 calc PR A 2
C21 C 0.2353(3) 0.2074(2) 0.99239(13) 0.0201(9) Uani 1 1 d . . .
H21 H 0.2684 0.2385 0.9766 0.024 Uiso 1 1 calc R . .
C22 C 0.2723(3) 0.1909(2) 1.03207(13) 0.0216(9) Uani 1 1 d . . .
C23 C 0.2222(3) 0.1467(2) 1.05541(13) 0.0233(9) Uani 1 1 d . . .
H23 H 0.2475 0.1357 1.0824 0.028 Uiso 1 1 calc R . .
C24 C 0.1363(3) 0.1185(2) 1.03998(13) 0.0241(9) Uani 1 1 d . . .
H24 H 0.1028 0.0884 1.0562 0.029 Uiso 1 1 calc R . .
C24A C 0.0995(3) 0.1345(2) 1.00058(13) 0.0195(9) Uani 1 1 d . . .
C24B C 0.0115(3) 0.1130(2) 0.97806(13) 0.0208(9) Uani 1 1 d . . .
C25 C -0.0645(3) 0.0752(2) 0.99061(14) 0.0246(10) Uani 1 1 d . . .
H25 H -0.0601 0.0549 1.0169 0.030 Uiso 1 1 calc R . .
C26 C -0.1459(3) 0.0676(2) 0.96458(14) 0.0241(10) Uani 1 1 d . . .
H26 H -0.1975 0.0417 0.9732 0.029 Uiso 1 1 calc R . .
C27 C -0.1550(3) 0.0970(2) 0.92568(13) 0.0200(9) Uani 1 1 d . . .
C28 C -0.0777(3) 0.1325(2) 0.91262(12) 0.0178(8) Uani 1 1 d . . .
H28 H -0.0820 0.1515 0.8860 0.021 Uiso 1 1 calc R . .
C28A C 0.0066(3) 0.14058(19) 0.93850(12) 0.0172(8) Uani 1 1 d . . .
C29 C 0.0946(3) 0.1815(2) 0.93478(13) 0.0178(8) Uani 1 1 d . . .
C29A C 0.1493(3) 0.1780(2) 0.97591(13) 0.0187(9) Uani 1 1 d . . .
C30 C 0.1170(3) 0.2122(2) 0.89948(12) 0.0160(8) Uani 1 1 d . . .
C31 C 0.3678(3) 0.2200(2) 1.05143(13) 0.0242(9) Uani 1 1 d . . .
C32 C 0.4137(3) 0.2698(3) 1.02307(15) 0.0317(11) Uani 1 1 d . . .
H32A H 0.4750 0.2856 1.0363 0.048 Uiso 1 1 calc R . .
H32B H 0.3714 0.3091 1.0173 0.048 Uiso 1 1 calc R . .
H32C H 0.4240 0.2466 0.9975 0.048 Uiso 1 1 calc R . .
C33 C 0.4373(4) 0.1604(3) 1.06091(16) 0.0354(12) Uani 1 1 d . . .
H33A H 0.4481 0.1366 1.0356 0.053 Uiso 1 1 calc R . .
H33B H 0.4102 0.1285 1.0796 0.053 Uiso 1 1 calc R . .
H33C H 0.4981 0.1781 1.0736 0.053 Uiso 1 1 calc R . .
C34 C 0.3501(4) 0.2583(3) 1.09063(15) 0.0324(11) Uani 1 1 d . . .
H34A H 0.4106 0.2766 1.1032 0.049 Uiso 1 1 calc R . .
H34B H 0.3231 0.2267 1.1096 0.049 Uiso 1 1 calc R . .
H34C H 0.3054 0.2959 1.0841 0.049 Uiso 1 1 calc R . .
C35 C -0.2507(3) 0.0922(2) 0.89946(14) 0.0225(9) Uani 1 1 d . . .
C36 C -0.2787(3) 0.0168(2) 0.89268(16) 0.0309(11) Uani 1 1 d . . .
H36A H -0.2307 -0.0062 0.8778 0.046 Uiso 1 1 calc R . .
H36B H -0.3410 0.0141 0.8768 0.046 Uiso 1 1 calc R . .
H36C H -0.2823 -0.0056 0.9191 0.046 Uiso 1 1 calc R . .
C37 C -0.3273(3) 0.1278(3) 0.92220(15) 0.0298(11) Uani 1 1 d . . .
H37A H -0.3344 0.1037 0.9478 0.045 Uiso 1 1 calc R . .
H37B H -0.3883 0.1272 0.9052 0.045 Uiso 1 1 calc R . .
H37C H -0.3083 0.1752 0.9281 0.045 Uiso 1 1 calc R . .
C38 C -0.2470(3) 0.1261(3) 0.85770(14) 0.0285(10) Uani 1 1 d . . .
H38A H -0.2304 0.1745 0.8614 0.043 Uiso 1 1 calc R . .
H38B H -0.3095 0.1222 0.8421 0.043 Uiso 1 1 calc R . .
H38C H -0.1988 0.1033 0.8429 0.043 Uiso 1 1 calc R . .
C41 C 0.3874(3) 0.4126(2) 0.90540(13) 0.0177(8) Uani 1 1 d . . .
C42 C 0.4347(3) 0.3653(2) 0.93145(14) 0.0239(9) Uani 1 1 d . . .
H42 H 0.4146 0.3582 0.9579 0.029 Uiso 1 1 calc R . .
C43 C 0.5107(3) 0.3285(2) 0.91922(14) 0.0285(10) Uani 1 1 d . . .
H43 H 0.5414 0.2960 0.9374 0.034 Uiso 1 1 calc R . .
C44 C 0.5432(3) 0.3376(2) 0.88133(14) 0.0241(10) Uani 1 1 d . . .
C45 C 0.4976(3) 0.3861(2) 0.85587(14) 0.0267(10) Uani 1 1 d . . .
H45 H 0.5195 0.3944 0.8299 0.032 Uiso 1 1 calc R . .
C46 C 0.4199(3) 0.4231(2) 0.86764(13) 0.0249(10) Uani 1 1 d . . .
H46 H 0.3892 0.4557 0.8495 0.030 Uiso 1 1 calc R . .
C47 C 0.6229(3) 0.2947(3) 0.86758(17) 0.0340(12) Uani 1 1 d . . .
H47A H 0.6391 0.3108 0.8409 0.051 Uiso 1 1 calc R . .
H47B H 0.6025 0.2468 0.8655 0.051 Uiso 1 1 calc R . .
H47C H 0.6790 0.2985 0.8874 0.051 Uiso 1 1 calc R . .
C51 C -0.0845(3) 0.3764(2) 0.92698(12) 0.0149(8) Uani 1 1 d . . .
C52 C -0.1611(3) 0.4091(2) 0.94204(14) 0.0242(10) Uani 1 1 d . . .
H52 H -0.1746 0.4553 0.9347 0.029 Uiso 1 1 calc R . .
C53 C -0.2182(3) 0.3758(2) 0.96761(14) 0.0263(10) Uani 1 1 d . . .
H53 H -0.2699 0.3994 0.9778 0.032 Uiso 1 1 calc R . .
C54 C -0.2011(3) 0.3085(2) 0.97859(13) 0.0216(9) Uani 1 1 d . . .
C55 C -0.1264(3) 0.2753(2) 0.96300(14) 0.0259(10) Uani 1 1 d . . .
H55 H -0.1144 0.2287 0.9697 0.031 Uiso 1 1 calc R . .
C56 C -0.0681(3) 0.3089(2) 0.93750(14) 0.0250(10) Uani 1 1 d . . .
H56 H -0.0165 0.2851 0.9273 0.030 Uiso 1 1 calc R . .
C57 C -0.2614(4) 0.2729(3) 1.00791(15) 0.0329(11) Uani 1 1 d . . .
H57A H -0.3290 0.2801 0.9991 0.049 Uiso 1 1 calc R . .
H57B H -0.2468 0.2918 1.0353 0.049 Uiso 1 1 calc R . .
H57C H -0.2473 0.2239 1.0083 0.049 Uiso 1 1 calc R . .
C61 C -0.0218(3) 0.5092(2) 0.90598(12) 0.0154(8) Uani 1 1 d . . .
C62 C 0.0139(3) 0.5306(2) 0.94519(12) 0.0166(8) Uani 1 1 d . . .
H62 H 0.0401 0.4979 0.9644 0.020 Uiso 1 1 calc R . .
C63 C 0.0112(3) 0.5988(2) 0.95611(13) 0.0201(9) Uani 1 1 d . . .
H63 H 0.0344 0.6123 0.9829 0.024 Uiso 1 1 calc R . .
C64 C -0.0252(3) 0.6482(2) 0.92828(14) 0.0218(9) Uani 1 1 d . . .
C65 C -0.0602(3) 0.6269(2) 0.88975(13) 0.0217(9) Uani 1 1 d . . .
H65 H -0.0852 0.6598 0.8704 0.026 Uiso 1 1 calc R . .
C66 C -0.0596(3) 0.5580(2) 0.87855(13) 0.0197(9) Uani 1 1 d . . .
H66 H -0.0852 0.5446 0.8521 0.024 Uiso 1 1 calc R . .
C67 C -0.0275(4) 0.7224(2) 0.94028(16) 0.0328(11) Uani 1 1 d . . .
H67A H -0.0574 0.7493 0.9175 0.049 Uiso 1 1 calc R . .
H67B H 0.0378 0.7387 0.9473 0.049 Uiso 1 1 calc R . .
H67C H -0.0643 0.7276 0.9639 0.049 Uiso 1 1 calc R . .
C71 C -0.0734(3) 0.4132(2) 0.84231(12) 0.0192(9) Uani 1 1 d . . .
C72 C -0.1665(4) 0.3904(3) 0.83542(15) 0.0356(12) Uani 1 1 d . . .
H72 H -0.1989 0.3746 0.8576 0.043 Uiso 1 1 calc R . .
C73 C -0.2131(4) 0.3903(3) 0.79622(17) 0.0494(16) Uani 1 1 d . . .
H73 H -0.2768 0.3740 0.7921 0.059 Uiso 1 1 calc R . .
C74 C -0.1689(4) 0.4134(3) 0.76348(15) 0.0367(12) Uani 1 1 d . . .
C75 C -0.0761(4) 0.4358(3) 0.77032(15) 0.0369(12) Uani 1 1 d . . .
H75 H -0.0441 0.4519 0.7480 0.044 Uiso 1 1 calc R . .
C76 C -0.0287(3) 0.4354(3) 0.80904(14) 0.0288(10) Uani 1 1 d . . .
H76 H 0.0355 0.4507 0.8128 0.035 Uiso 1 1 calc R . .
C77 C -0.2191(5) 0.4118(4) 0.72057(18) 0.0609(18) Uani 1 1 d . . .
H77A H -0.2201 0.3648 0.7102 0.091 Uiso 1 1 calc R . .
H77B H -0.1848 0.4411 0.7027 0.091 Uiso 1 1 calc R . .
H77C H -0.2846 0.4284 0.7211 0.091 Uiso 1 1 calc R . .
C81 C -0.0499(3) 0.1931(2) 0.73689(13) 0.0239(9) Uani 1 1 d . . .
C82 C -0.0518(4) 0.1296(3) 0.71785(15) 0.0342(12) Uani 1 1 d . . .
H82 H 0.0038 0.1125 0.7071 0.041 Uiso 1 1 calc R . .
C83 C -0.1348(4) 0.0914(3) 0.71467(17) 0.0420(13) Uani 1 1 d . . .
H83 H -0.1348 0.0479 0.7019 0.050 Uiso 1 1 calc R . .
C84 C -0.2163(4) 0.1138(3) 0.72914(17) 0.0392(12) Uani 1 1 d . . .
C85 C -0.2157(4) 0.1761(3) 0.74817(17) 0.0418(13) Uani 1 1 d . . .
H85 H -0.2722 0.1927 0.7584 0.050 Uiso 1 1 calc R . .
C86 C -0.1324(4) 0.2154(3) 0.75271(17) 0.0393(13) Uani 1 1 d . . .
H86 H -0.1323 0.2578 0.7668 0.047 Uiso 1 1 calc R . .
C87 C -0.3064(4) 0.0713(4) 0.7247(2) 0.068(2) Uani 1 1 d . . .
H87A H -0.2932 0.0273 0.7121 0.102 Uiso 1 1 calc R . .
H87B H -0.3559 0.0956 0.7075 0.102 Uiso 1 1 calc R . .
H87C H -0.3285 0.0634 0.7516 0.102 Uiso 1 1 calc R . .
C91 C 0.1537(3) 0.1938(3) 0.73094(14) 0.0288(10) Uani 1 1 d . . .
C92 C 0.1827(4) 0.1404(3) 0.75698(16) 0.0345(12) Uani 1 1 d . . .
H92 H 0.1485 0.1311 0.7799 0.041 Uiso 1 1 calc R . .
C93 C 0.2601(4) 0.1008(3) 0.75003(16) 0.0385(12) Uani 1 1 d . . .
H93 H 0.2773 0.0635 0.7677 0.046 Uiso 1 1 calc R . .
C94 C 0.3134(4) 0.1142(3) 0.71779(15) 0.0338(11) Uani 1 1 d . . .
C95 C 0.2861(4) 0.1696(3) 0.69190(14) 0.0313(11) Uani 1 1 d . . .
H95 H 0.3227 0.1806 0.6700 0.038 Uiso 1 1 calc R . .
C96 C 0.2065(3) 0.2079(2) 0.69820(14) 0.0268(10) Uani 1 1 d . . .
H96 H 0.1875 0.2442 0.6801 0.032 Uiso 1 1 calc R . .
C97 C 0.3998(4) 0.0716(3) 0.71093(17) 0.0487(15) Uani 1 1 d . . .
H97A H 0.4366 0.0628 0.7371 0.073 Uiso 1 1 calc R . .
H97B H 0.4396 0.0963 0.6930 0.073 Uiso 1 1 calc R . .
H97C H 0.3793 0.0281 0.6983 0.073 Uiso 1 1 calc R . .
C101 C 0.0379(3) 0.3112(2) 0.70454(13) 0.0254(10) Uani 1 1 d . . .
C102 C -0.0243(4) 0.3033(3) 0.66967(15) 0.0345(12) Uani 1 1 d . . .
H102 H -0.0573 0.2613 0.6648 0.041 Uiso 1 1 calc R . .
C103 C -0.0386(4) 0.3570(3) 0.64150(16) 0.0391(13) Uani 1 1 d . . .
H103 H -0.0813 0.3503 0.6178 0.047 Uiso 1 1 calc R . .
C104 C 0.0070(4) 0.4192(3) 0.64704(16) 0.0368(12) Uani 1 1 d . . .
C105 C 0.0714(4) 0.4258(3) 0.68175(17) 0.0402(13) Uani 1 1 d . . .
H105 H 0.1057 0.4674 0.6862 0.048 Uiso 1 1 calc R . .
C106 C 0.0865(4) 0.3726(3) 0.71007(15) 0.0348(12) Uani 1 1 d . . .
H106 H 0.1306 0.3787 0.7334 0.042 Uiso 1 1 calc R . .
C107 C -0.0119(4) 0.4756(3) 0.61896(17) 0.0462(15) Uani 1 1 d . . .
H10A H -0.0564 0.4607 0.5960 0.069 Uiso 1 1 calc R . .
H10B H 0.0480 0.4905 0.6088 0.069 Uiso 1 1 calc R . .
H10C H -0.0400 0.5136 0.6331 0.069 Uiso 1 1 calc R . .
C111 C 0.2957(3) 0.4561(2) 0.97457(12) 0.0175(8) Uani 1 1 d . . .
C112 C 0.3711(3) 0.4914(2) 0.99540(14) 0.0213(9) Uani 1 1 d . . .
H112 H 0.4146 0.5160 0.9805 0.026 Uiso 1 1 calc R . .
C113 C 0.3836(3) 0.4912(2) 1.03749(13) 0.0216(9) Uani 1 1 d . . .
H113 H 0.4353 0.5158 1.0511 0.026 Uiso 1 1 calc R . .
C114 C 0.3210(3) 0.4552(2) 1.06029(13) 0.0200(9) Uani 1 1 d . . .
C115 C 0.2455(3) 0.4204(2) 1.03977(13) 0.0215(9) Uani 1 1 d . . .
H115 H 0.2020 0.3960 1.0547 0.026 Uiso 1 1 calc R . .
C116 C 0.2329(3) 0.4209(2) 0.99714(13) 0.0196(9) Uani 1 1 d . . .
H116 H 0.1808 0.3969 0.9834 0.023 Uiso 1 1 calc R . .
C117 C 0.3349(3) 0.4563(3) 1.10627(13) 0.0276(10) Uani 1 1 d . . .
H11A H 0.2775 0.4386 1.1173 0.041 Uiso 1 1 calc R . .
H11B H 0.3466 0.5033 1.1157 0.041 Uiso 1 1 calc R . .
H11C H 0.3896 0.4276 1.1156 0.041 Uiso 1 1 calc R . .
C121 C 0.2902(3) 0.5419(2) 0.90295(13) 0.0186(8) Uani 1 1 d . . .
C122 C 0.3771(3) 0.5747(2) 0.90165(15) 0.0288(11) Uani 1 1 d . . .
H122 H 0.4344 0.5504 0.9092 0.035 Uiso 1 1 calc R . .
C123 C 0.3816(3) 0.6425(2) 0.88953(16) 0.0344(12) Uani 1 1 d . . .
H123 H 0.4421 0.6635 0.8885 0.041 Uiso 1 1 calc R . .
C124 C 0.2998(3) 0.6799(2) 0.87894(14) 0.0265(10) Uani 1 1 d . . .
C125 C 0.2137(3) 0.6474(2) 0.88124(15) 0.0291(10) Uani 1 1 d . . .
H125 H 0.1563 0.6724 0.8751 0.035 Uiso 1 1 calc R . .
C126 C 0.2089(3) 0.5796(2) 0.89224(14) 0.0232(9) Uani 1 1 d . . .
H126 H 0.1483 0.5584 0.8924 0.028 Uiso 1 1 calc R . .
C127 C 0.3048(4) 0.7538(3) 0.86599(18) 0.0416(13) Uani 1 1 d . . .
H12D H 0.2726 0.7591 0.8385 0.062 Uiso 1 1 calc R . .
H12E H 0.3717 0.7676 0.8660 0.062 Uiso 1 1 calc R . .
H12F H 0.2732 0.7826 0.8850 0.062 Uiso 1 1 calc R . .

loop_
_atom_site_aniso_label
_atom_site_aniso_U_11
_atom_site_aniso_U_22
_atom_site_aniso_U_33
_atom_site_aniso_U_23
_atom_site_aniso_U_13
_atom_site_aniso_U_12
Cu1 0.0139(2) 0.0171(3) 0.0181(3) -0.0035(2) 0.00095(19) 0.00059(19)
Cu2 0.0325(3) 0.0266(3) 0.0163(3) -0.0002(2) 0.0002(2) -0.0057(2)
S1 0.0289(6) 0.0301(6) 0.0156(5) -0.0001(4) -0.0002(4) -0.0106(5)
S2 0.0178(5) 0.0147(5) 0.0163(5) -0.0007(4) 0.0032(4) -0.0006(4)
S3 0.0226(5) 0.0186(5) 0.0169(5) 0.0020(4) 0.0016(4) 0.0021(4)
P1 0.0138(5) 0.0153(5) 0.0176(5) 0.0017(4) -0.0003(4) -0.0005(4)
P2 0.0143(5) 0.0171(5) 0.0154(5) -0.0017(4) 0.0009(4) -0.0003(4)
P3 0.0335(6) 0.0228(6) 0.0166(5) 0.0001(5) 0.0001(5) -0.0046(5)
C1 0.024(2) 0.027(2) 0.019(2) -0.0005(18) 0.0041(18) -0.0009(18)
C2 0.029(2) 0.034(3) 0.021(2) -0.005(2) 0.0041(19) -0.007(2)
C3 0.028(2) 0.043(3) 0.025(2) -0.005(2) 0.010(2) -0.001(2)
C4 0.022(2) 0.040(3) 0.032(3) -0.004(2) 0.008(2) 0.005(2)
C4A 0.022(2) 0.024(2) 0.028(2) -0.0029(19) 0.0049(18) -0.0012(18)
C4B 0.020(2) 0.027(2) 0.021(2) -0.0041(19) 0.0000(17) -0.0011(18)
C5 0.019(2) 0.030(3) 0.035(3) -0.005(2) 0.007(2) 0.0050(19)
C6 0.024(2) 0.021(2) 0.039(3) -0.002(2) 0.001(2) 0.0048(19)
C7 0.024(2) 0.024(2) 0.028(2) -0.0059(19) -0.0008(19) 0.0031(18)
C8 0.024(2) 0.022(2) 0.023(2) -0.0003(18) 0.0039(18) 0.0031(18)
C8A 0.018(2) 0.021(2) 0.025(2) -0.0054(18) -0.0003(17) 0.0015(17)
C9 0.019(2) 0.019(2) 0.017(2) -0.0019(17) 0.0017(16) -0.0038(16)
C9A 0.023(2) 0.020(2) 0.020(2) -0.0050(17) 0.0013(17) -0.0032(17)
C10 0.023(2) 0.015(2) 0.0141(19) 0.0037(16) 0.0011(16) 0.0007(16)
C11 0.038(3) 0.023(2) 0.034(3) 0.007(2) 0.005(2) 0.008(2)
C12 0.070(4) 0.044(4) 0.060(4) 0.025(3) 0.034(3) 0.014(3)
C13 0.071(5) 0.078(5) 0.061(5) 0.022(4) -0.007(4) 0.023(4)
C14 0.088(5) 0.033(3) 0.077(5) -0.001(3) 0.036(4) -0.009(3)
C15 0.030(2) 0.043(3) 0.022(2) 0.007(2) 0.009(2) -0.003(2)
C16 0.053(4) 0.019(3) 0.018(3) 0.005(2) 0.010(3) -0.001(3)
C17 0.052(5) 0.047(4) 0.031(4) -0.005(3) 0.027(3) -0.013(3)
C18 0.038(4) 0.076(6) 0.053(5) 0.037(5) 0.004(4) -0.002(4)
C21 0.026(2) 0.013(2) 0.021(2) 0.0016(17) 0.0038(18) 0.0014(17)
C22 0.025(2) 0.019(2) 0.020(2) 0.0003(17) 0.0002(18) 0.0036(18)
C23 0.034(2) 0.018(2) 0.017(2) 0.0029(17) -0.0032(18) -0.0004(18)
C24 0.034(2) 0.018(2) 0.020(2) 0.0084(18) 0.0037(19) -0.0004(19)
C24A 0.024(2) 0.0120(19) 0.022(2) -0.0020(17) 0.0011(17) -0.0003(17)
C24B 0.027(2) 0.0105(19) 0.025(2) 0.0010(17) 0.0026(18) 0.0021(17)
C25 0.029(2) 0.018(2) 0.027(2) 0.0051(18) 0.0060(19) -0.0021(18)
C26 0.026(2) 0.019(2) 0.028(2) 0.0012(19) 0.0071(19) -0.0063(18)
C27 0.022(2) 0.013(2) 0.025(2) -0.0011(17) 0.0022(18) -0.0011(16)
C28 0.024(2) 0.0134(19) 0.016(2) -0.0021(16) 0.0013(17) 0.0002(16)
C28A 0.023(2) 0.0097(18) 0.019(2) -0.0027(16) 0.0045(17) 0.0001(16)
C29 0.0184(19) 0.015(2) 0.021(2) -0.0026(16) 0.0029(16) 0.0004(16)
C29A 0.026(2) 0.0121(19) 0.018(2) 0.0004(16) 0.0054(17) 0.0018(17)
C30 0.0135(18) 0.0140(19) 0.020(2) -0.0022(16) -0.0009(16) -0.0009(15)
C31 0.025(2) 0.027(2) 0.019(2) 0.0007(19) -0.0040(18) -0.0031(19)
C32 0.025(2) 0.041(3) 0.028(3) 0.003(2) -0.004(2) -0.007(2)
C33 0.034(3) 0.040(3) 0.030(3) 0.006(2) -0.006(2) 0.005(2)
C34 0.036(3) 0.033(3) 0.028(3) -0.003(2) -0.001(2) -0.009(2)
C35 0.023(2) 0.018(2) 0.027(2) -0.0033(18) 0.0035(18) -0.0025(17)
C36 0.029(2) 0.024(2) 0.039(3) -0.002(2) -0.003(2) -0.004(2)
C37 0.025(2) 0.032(3) 0.033(3) 0.000(2) 0.004(2) 0.001(2)
C38 0.025(2) 0.033(3) 0.026(2) 0.002(2) -0.0011(19) -0.002(2)
C41 0.0125(18) 0.019(2) 0.022(2) -0.0014(17) -0.0006(16) -0.0037(16)
C42 0.025(2) 0.025(2) 0.022(2) 0.0003(19) 0.0036(18) 0.0027(18)
C43 0.031(2) 0.025(2) 0.029(3) 0.006(2) -0.001(2) 0.006(2)
C44 0.017(2) 0.021(2) 0.034(3) -0.0053(19) 0.0005(18) -0.0015(17)
C45 0.023(2) 0.035(3) 0.023(2) 0.001(2) 0.0048(18) -0.003(2)
C46 0.024(2) 0.029(2) 0.021(2) 0.0023(19) -0.0002(18) 0.0028(19)
C47 0.024(2) 0.033(3) 0.046(3) -0.004(2) 0.008(2) 0.003(2)
C51 0.0149(18) 0.0147(19) 0.0152(19) -0.0018(15) 0.0016(15) -0.0031(15)
C52 0.025(2) 0.021(2) 0.026(2) 0.0020(19) 0.0030(19) 0.0042(18)
C53 0.025(2) 0.027(2) 0.029(2) 0.000(2) 0.0105(19) 0.0078(19)
C54 0.020(2) 0.026(2) 0.018(2) -0.0044(18) 0.0005(17) -0.0047(18)
C55 0.033(2) 0.016(2) 0.028(2) -0.0009(19) 0.005(2) -0.0029(19)
C56 0.026(2) 0.019(2) 0.032(3) -0.0069(19) 0.0090(19) 0.0025(18)
C57 0.038(3) 0.038(3) 0.025(2) 0.002(2) 0.012(2) -0.005(2)
C61 0.0126(18) 0.016(2) 0.018(2) -0.0003(16) 0.0030(15) -0.0018(15)
C62 0.0157(19) 0.016(2) 0.017(2) 0.0019(16) -0.0017(16) 0.0006(16)
C63 0.019(2) 0.024(2) 0.017(2) -0.0032(17) 0.0017(16) -0.0012(17)
C64 0.019(2) 0.018(2) 0.029(2) -0.0023(18) 0.0039(18) -0.0015(17)
C65 0.024(2) 0.020(2) 0.022(2) 0.0060(18) 0.0040(18) 0.0016(17)
C66 0.018(2) 0.024(2) 0.017(2) 0.0006(17) 0.0002(16) -0.0008(17)
C67 0.042(3) 0.019(2) 0.037(3) -0.001(2) 0.000(2) 0.003(2)
C71 0.021(2) 0.020(2) 0.016(2) -0.0059(17) -0.0029(16) 0.0000(17)
C72 0.034(3) 0.049(3) 0.023(2) -0.002(2) 0.001(2) -0.015(2)
C73 0.042(3) 0.070(4) 0.033(3) 0.001(3) -0.015(3) -0.018(3)
C74 0.046(3) 0.041(3) 0.021(2) -0.008(2) -0.007(2) 0.010(2)
C75 0.038(3) 0.056(3) 0.018(2) 0.005(2) 0.009(2) 0.013(3)
C76 0.023(2) 0.039(3) 0.025(2) 0.003(2) 0.0058(19) 0.005(2)
C77 0.075(5) 0.076(5) 0.028(3) -0.013(3) -0.011(3) 0.007(4)
C81 0.030(2) 0.026(2) 0.015(2) 0.0027(18) -0.0011(18) -0.0060(19)
C82 0.036(3) 0.036(3) 0.032(3) -0.014(2) 0.011(2) -0.006(2)
C83 0.049(3) 0.033(3) 0.045(3) -0.018(2) 0.006(3) -0.011(2)
C84 0.036(3) 0.042(3) 0.038(3) -0.002(3) -0.002(2) -0.007(2)
C85 0.030(3) 0.049(3) 0.048(3) -0.006(3) 0.012(2) 0.006(2)
C86 0.039(3) 0.036(3) 0.044(3) -0.012(2) 0.007(2) -0.001(2)
C87 0.042(4) 0.084(5) 0.079(5) -0.027(4) 0.010(3) -0.027(4)
C91 0.033(3) 0.032(3) 0.020(2) -0.005(2) -0.0009(19) -0.005(2)
C92 0.038(3) 0.034(3) 0.031(3) 0.011(2) 0.003(2) -0.001(2)
C93 0.050(3) 0.031(3) 0.034(3) 0.009(2) -0.003(2) 0.003(2)
C94 0.036(3) 0.039(3) 0.024(2) -0.005(2) -0.006(2) 0.001(2)
C95 0.036(3) 0.039(3) 0.019(2) -0.005(2) 0.002(2) 0.000(2)
C96 0.034(3) 0.024(2) 0.021(2) -0.0004(19) -0.0029(19) -0.006(2)
C97 0.051(3) 0.058(4) 0.035(3) -0.004(3) -0.010(3) 0.017(3)
C101 0.034(2) 0.024(2) 0.019(2) 0.0005(18) 0.0064(19) -0.0003(19)
C102 0.044(3) 0.029(3) 0.030(3) 0.003(2) -0.002(2) -0.005(2)
C103 0.042(3) 0.041(3) 0.033(3) 0.011(2) -0.001(2) 0.001(2)
C104 0.039(3) 0.037(3) 0.037(3) 0.004(2) 0.017(2) 0.011(2)
C105 0.056(3) 0.027(3) 0.040(3) 0.003(2) 0.017(3) -0.006(2)
C106 0.045(3) 0.033(3) 0.027(3) 0.003(2) 0.007(2) -0.009(2)
C107 0.044(3) 0.060(4) 0.039(3) 0.011(3) 0.022(3) 0.013(3)
C111 0.0175(19) 0.016(2) 0.018(2) 0.0015(16) -0.0005(16) 0.0027(16)
C112 0.0149(19) 0.020(2) 0.029(2) -0.0019(18) 0.0026(17) -0.0017(16)
C113 0.018(2) 0.025(2) 0.021(2) -0.0045(18) -0.0029(17) -0.0017(17)
C114 0.019(2) 0.021(2) 0.020(2) -0.0029(17) 0.0008(17) 0.0054(17)
C115 0.018(2) 0.024(2) 0.022(2) 0.0042(18) 0.0022(17) 0.0006(17)
C116 0.0160(19) 0.019(2) 0.023(2) -0.0036(17) -0.0014(17) -0.0011(16)
C117 0.026(2) 0.035(3) 0.022(2) -0.002(2) 0.0032(19) 0.000(2)
C121 0.019(2) 0.017(2) 0.020(2) 0.0020(17) -0.0014(17) -0.0036(16)
C122 0.017(2) 0.024(2) 0.044(3) 0.009(2) -0.005(2) -0.0012(18)
C123 0.025(2) 0.027(3) 0.050(3) 0.009(2) -0.002(2) -0.011(2)
C124 0.033(2) 0.020(2) 0.025(2) 0.0038(19) 0.001(2) -0.0055(19)
C125 0.023(2) 0.027(2) 0.037(3) 0.007(2) 0.002(2) 0.0015(19)
C126 0.016(2) 0.020(2) 0.034(3) 0.0048(19) 0.0022(18) -0.0049(17)
C127 0.039(3) 0.028(3) 0.056(4) 0.014(3) -0.003(3) -0.008(2)

loop_
_atom_type_symbol
_atom_type_description
_atom_type_scat_dispersion_real
_atom_type_scat_dispersion_imag
_atom_type_scat_source
C C 0.0033 0.0016 'International Tables Vol C Tables 4.2.6.8 and 6.1.1.4'
H H 0.0000 0.0000 'International Tables Vol C Tables 4.2.6.8 and 6.1.1.4'
P P 0.1023 0.0942 'International Tables Vol C Tables 4.2.6.8 and 6.1.1.4'
S S 0.1246 0.1234 'International Tables Vol C Tables 4.2.6.8 and 6.1.1.4'
Cu Cu 0.3201 1.2651 'International Tables Vol C Tables 4.2.6.8 and 6.1.1.4'

loop_
_geom_angle_atom_site_label_1
_geom_angle_atom_site_label_2
_geom_angle_atom_site_label_3
_geom_angle
_geom_angle_site_symmetry_1
_geom_angle_site_symmetry_3
_geom_angle_publ_flag
P2 Cu1 P1 127.98(4) . . ?
P2 Cu1 S3 118.95(4) . . ?
P1 Cu1 S3 100.19(4) . . ?
P2 Cu1 S2 123.98(4) . . ?
P1 Cu1 S2 98.31(4) . . ?
S3 Cu1 S2 72.89(4) . . ?
P3 Cu2 S1 113.56(5) . . ?
P3 Cu2 S3 125.36(5) . . ?
S1 Cu2 S3 117.39(4) . . ?
C30 S1 Cu2 111.79(14) . . ?
C10 S2 C30 107.58(19) . . ?
C10 S2 Cu1 84.36(13) . . ?
C30 S2 Cu1 108.04(13) . . ?
C10 S3 Cu2 79.37(14) . . ?
C10 S3 Cu1 90.74(14) . . ?
Cu2 S3 Cu1 101.51(4) . . ?
C41 P1 C111 102.77(19) . . ?
C41 P1 C121 103.62(19) . . ?
C111 P1 C121 104.38(19) . . ?
C41 P1 Cu1 110.07(13) . . ?
C111 P1 Cu1 116.14(14) . . ?
C121 P1 Cu1 118.11(14) . . ?
C71 P2 C51 104.79(19) . . ?
C71 P2 C61 102.72(19) . . ?
C51 P2 C61 102.26(18) . . ?
C71 P2 Cu1 112.20(14) . . ?
C51 P2 Cu1 122.20(13) . . ?
C61 P2 Cu1 110.59(13) . . ?
C101 P3 C81 104.7(2) . . ?
C101 P3 C91 105.9(2) . . ?
C81 P3 C91 104.8(2) . . ?
C101 P3 Cu2 121.03(16) . . ?
C81 P3 Cu2 113.98(15) . . ?
C91 P3 Cu2 105.11(15) . . ?
C9A C1 C2 120.8(4) . . ?
C3 C2 C1 119.1(4) . . ?
C3 C2 C15 120.1(4) . . ?
C1 C2 C15 120.8(4) . . ?
C2 C3 C4 120.1(4) . . ?
C4A C4 C3 120.6(4) . . ?
C4 C4A C9A 120.0(4) . . ?
C4 C4A C4B 131.1(4) . . ?
C9A C4A C4B 108.9(4) . . ?
C5 C4B C8A 120.2(4) . . ?
C5 C4B C4A 130.0(4) . . ?
C8A C4B C4A 109.6(4) . . ?
C6 C5 C4B 119.7(4) . . ?
C5 C6 C7 121.9(4) . . ?
C8 C7 C6 118.2(4) . . ?
C8 C7 C11 122.9(4) . . ?
C6 C7 C11 119.0(4) . . ?
C8A C8 C7 121.0(4) . . ?
C8 C8A C4B 119.0(4) . . ?
C8 C8A C9 133.0(4) . . ?
C4B C8A C9 107.8(4) . . ?
C10 C9 C8A 128.4(4) . . ?
C10 C9 C9A 126.0(4) . . ?
C8A C9 C9A 105.5(3) . . ?
C1 C9A C4A 119.3(4) . . ?
C1 C9A C9 132.6(4) . . ?
C4A C9A C9 108.1(4) . . ?
C9 C10 S3 126.3(3) . . ?
C9 C10 S2 122.7(3) . . ?
S3 C10 S2 110.8(2) . . ?
C12 C11 C13 111.0(5) . . ?
C12 C11 C7 113.4(4) . . ?
C13 C11 C7 108.2(5) . . ?
C12 C11 C14 107.7(5) . . ?
C13 C11 C14 108.0(5) . . ?
C7 C11 C14 108.3(4) . . ?
C18' C15 C16 138.0(11) . . ?
C18' C15 C2 113.3(11) . . ?
C16 C15 C2 108.2(4) . . ?
C18' C15 C17 45.4(10) . . ?
C16 C15 C17 110.7(5) . . ?
C2 C15 C17 113.8(5) . . ?
C18' C15 C16' 113.4(13) . . ?
C16 C15 C16' 51.4(8) . . ?
C2 C15 C16' 114.0(8) . . ?
C17 C15 C16' 132.2(9) . . ?
C18' C15 C18 61.7(10) . . ?
C16 C15 C18 110.4(6) . . ?
C2 C15 C18 109.3(4) . . ?
C17 C15 C18 104.6(5) . . ?
C16' C15 C18 60.2(8) . . ?
C18' C15 C17' 106.7(13) . . ?
C16 C15 C17' 52.7(9) . . ?
C2 C15 C17' 107.3(9) . . ?
C17 C15 C17' 63.3(9) . . ?
C16' C15 C17' 100.7(12) . . ?
C18 C15 C17' 143.2(10) . . ?
C22 C21 C29A 120.0(4) . . ?
C23 C22 C21 119.7(4) . . ?
C23 C22 C31 117.9(4) . . ?
C21 C22 C31 122.4(4) . . ?
C24 C23 C22 121.0(4) . . ?
C23 C24 C24A 119.4(4) . . ?
C24 C24A C29A 120.9(4) . . ?
C24 C24A C24B 129.9(4) . . ?
C29A C24A C24B 109.2(4) . . ?
C25 C24B C28A 120.3(4) . . ?
C25 C24B C24A 130.3(4) . . ?
C28A C24B C24A 109.3(4) . . ?
C26 C25 C24B 119.4(4) . . ?
C25 C26 C27 121.7(4) . . ?
C28 C27 C26 118.7(4) . . ?
C28 C27 C35 121.8(4) . . ?
C26 C27 C35 119.4(4) . . ?
C27 C28 C28A 120.6(4) . . ?
C28 C28A C24B 119.1(4) . . ?
C28 C28A C29 132.3(4) . . ?
C24B C28A C29 108.2(4) . . ?
C30 C29 C28A 124.3(4) . . ?
C30 C29 C29A 130.3(4) . . ?
C28A C29 C29A 105.3(3) . . ?
C21 C29A C24A 118.8(4) . . ?
C21 C29A C29 133.3(4) . . ?
C24A C29A C29 107.9(4) . . ?
C29 C30 S1 124.6(3) . . ?
C29 C30 S2 117.3(3) . . ?
S1 C30 S2 118.2(2) . . ?
C34 C31 C32 108.3(4) . . ?
C34 C31 C33 110.5(4) . . ?
C32 C31 C33 108.1(4) . . ?
C34 C31 C22 108.9(4) . . ?
C32 C31 C22 112.5(4) . . ?
C33 C31 C22 108.5(4) . . ?
C38 C35 C27 112.2(4) . . ?
C38 C35 C37 108.9(4) . . ?
C27 C35 C37 108.5(4) . . ?
C38 C35 C36 108.3(4) . . ?
C27 C35 C36 109.9(4) . . ?
C37 C35 C36 108.9(4) . . ?
C46 C41 C42 118.4(4) . . ?
C46 C41 P1 121.0(3) . . ?
C42 C41 P1 120.2(3) . . ?
C43 C42 C41 120.5(4) . . ?
C42 C43 C44 121.9(4) . . ?
C43 C44 C45 117.5(4) . . ?
C43 C44 C47 121.3(4) . . ?
C45 C44 C47 121.2(4) . . ?
C44 C45 C46 121.2(4) . . ?
C41 C46 C45 120.5(4) . . ?
C56 C51 C52 118.0(4) . . ?
C56 C51 P2 119.8(3) . . ?
C52 C51 P2 122.1(3) . . ?
C53 C52 C51 121.1(4) . . ?
C54 C53 C52 120.9(4) . . ?
C55 C54 C53 118.2(4) . . ?
C55 C54 C57 121.0(4) . . ?
C53 C54 C57 120.8(4) . . ?
C54 C55 C56 121.2(4) . . ?
C51 C56 C55 120.6(4) . . ?
C66 C61 C62 118.5(4) . . ?
C66 C61 P2 123.5(3) . . ?
C62 C61 P2 117.8(3) . . ?
C63 C62 C61 120.6(4) . . ?
C62 C63 C64 120.9(4) . . ?
C65 C64 C63 118.2(4) . . ?
C65 C64 C67 121.2(4) . . ?
C63 C64 C67 120.7(4) . . ?
C64 C65 C66 121.5(4) . . ?
C61 C66 C65 120.2(4) . . ?
C72 C71 C76 117.7(4) . . ?
C72 C71 P2 124.0(3) . . ?
C76 C71 P2 118.3(3) . . ?
C71 C72 C73 120.7(5) . . ?
C74 C73 C72 121.4(5) . . ?
C73 C74 C75 118.0(5) . . ?
C73 C74 C77 121.3(5) . . ?
C75 C74 C77 120.7(5) . . ?
C74 C75 C76 121.2(5) . . ?
C75 C76 C71 121.1(4) . . ?
C86 C81 C82 118.0(4) . . ?
C86 C81 P3 117.6(4) . . ?
C82 C81 P3 124.4(4) . . ?
C83 C82 C81 119.8(5) . . ?
C84 C83 C82 122.4(5) . . ?
C83 C84 C85 118.6(5) . . ?
C83 C84 C87 121.2(5) . . ?
C85 C84 C87 120.2(5) . . ?
C84 C85 C86 120.5(5) . . ?
C81 C86 C85 120.6(5) . . ?
C92 C91 C96 118.7(5) . . ?
C92 C91 P3 118.0(4) . . ?
C96 C91 P3 123.0(4) . . ?
C93 C92 C91 120.9(5) . . ?
C92 C93 C94 121.1(5) . . ?
C93 C94 C95 118.3(5) . . ?
C93 C94 C97 120.9(5) . . ?
C95 C94 C97 120.8(5) . . ?
C96 C95 C94 120.4(5) . . ?
C95 C96 C91 120.5(5) . . ?
C106 C101 C102 118.1(4) . . ?
C106 C101 P3 118.1(4) . . ?
C102 C101 P3 123.8(4) . . ?
C101 C102 C103 120.4(5) . . ?
C104 C103 C102 122.4(5) . . ?
C103 C104 C105 116.7(5) . . ?
C103 C104 C107 122.1(5) . . ?
C105 C104 C107 121.2(5) . . ?
C104 C105 C106 121.5(5) . . ?
C101 C106 C105 121.0(5) . . ?
C116 C111 C112 118.4(4) . . ?
C116 C111 P1 119.1(3) . . ?
C112 C111 P1 122.5(3) . . ?
C113 C112 C111 120.8(4) . . ?
C112 C113 C114 120.8(4) . . ?
C115 C114 C113 118.6(4) . . ?
C115 C114 C117 121.3(4) . . ?
C113 C114 C117 120.1(4) . . ?
C114 C115 C116 120.4(4) . . ?
C111 C116 C115 120.9(4) . . ?
C126 C121 C122 117.2(4) . . ?
C126 C121 P1 118.9(3) . . ?
C122 C121 P1 123.8(3) . . ?
C121 C122 C123 121.1(4) . . ?
C124 C123 C122 121.2(4) . . ?
C125 C124 C123 117.4(4) . . ?
C125 C124 C127 121.4(4) . . ?
C123 C124 C127 121.2(4) . . ?
C124 C125 C126 121.5(4) . . ?
C125 C126 C121 121.5(4) . . ?

loop_
_geom_bond_atom_site_label_1
_geom_bond_atom_site_label_2
_geom_bond_distance
_geom_bond_site_symmetry_2
_geom_bond_publ_flag
Cu1 P2 2.2605(11) . ?
Cu1 P1 2.2931(11) . ?
Cu1 S3 2.3704(11) . ?
Cu1 S2 2.5625(11) . ?
Cu2 P3 2.1951(13) . ?
Cu2 S1 2.2075(12) . ?
Cu2 S3 2.2599(12) . ?
S1 C30 1.714(4) . ?
S2 C10 1.792(4) . ?
S2 C30 1.807(4) . ?
S3 C10 1.774(4) . ?
P1 C41 1.823(4) . ?
P1 C111 1.827(4) . ?
P1 C121 1.832(4) . ?
P2 C71 1.830(4) . ?
P2 C51 1.830(4) . ?
P2 C61 1.831(4) . ?
P3 C101 1.808(5) . ?
P3 C81 1.820(5) . ?
P3 C91 1.830(5) . ?
C1 C9A 1.384(6) . ?
C1 C2 1.406(6) . ?
C2 C3 1.394(7) . ?
C2 C15 1.527(7) . ?
C3 C4 1.394(7) . ?
C4 C4A 1.377(6) . ?
C4A C9A 1.412(6) . ?
C4A C4B 1.445(6) . ?
C4B C5 1.393(6) . ?
C4B C8A 1.410(6) . ?
C5 C6 1.365(7) . ?
C6 C7 1.405(6) . ?
C7 C8 1.395(6) . ?
C7 C11 1.538(7) . ?
C8 C8A 1.394(6) . ?
C8A C9 1.492(6) . ?
C9 C10 1.364(6) . ?
C9 C9A 1.492(6) . ?
C11 C12 1.474(7) . ?
C11 C13 1.501(8) . ?
C11 C14 1.559(8) . ?
C15 C18' 1.47(2) . ?
C15 C16 1.489(8) . ?
C15 C17 1.540(8) . ?
C15 C16' 1.56(2) . ?
C15 C18 1.560(9) . ?
C15 C17' 1.62(2) . ?
C21 C22 1.399(6) . ?
C21 C29A 1.403(6) . ?
C22 C23 1.391(6) . ?
C22 C31 1.544(6) . ?
C23 C24 1.383(6) . ?
C24 C24A 1.388(6) . ?
C24A C29A 1.409(6) . ?
C24A C24B 1.446(6) . ?
C24B C25 1.395(6) . ?
C24B C28A 1.407(6) . ?
C25 C26 1.375(6) . ?
C26 C27 1.400(6) . ?
C27 C28 1.393(6) . ?
C27 C35 1.535(6) . ?
C28 C28A 1.404(6) . ?
C28A C29 1.489(6) . ?
C29 C30 1.372(6) . ?
C29 C29A 1.497(6) . ?
C31 C34 1.533(6) . ?
C31 C32 1.534(6) . ?
C31 C33 1.535(6) . ?
C35 C38 1.533(6) . ?
C35 C37 1.537(6) . ?
C35 C36 1.538(6) . ?
C41 C46 1.380(6) . ?
C41 C42 1.389(6) . ?
C42 C43 1.380(6) . ?
C43 C44 1.381(7) . ?
C44 C45 1.385(6) . ?
C44 C47 1.504(6) . ?
C45 C46 1.396(6) . ?
C51 C56 1.380(6) . ?
C51 C52 1.386(6) . ?
C52 C53 1.381(6) . ?
C53 C54 1.380(6) . ?
C54 C55 1.375(6) . ?
C54 C57 1.513(6) . ?
C55 C56 1.393(6) . ?
C61 C66 1.386(6) . ?
C61 C62 1.406(5) . ?
C62 C63 1.385(6) . ?
C63 C64 1.396(6) . ?
C64 C65 1.383(6) . ?
C64 C67 1.506(6) . ?
C65 C66 1.397(6) . ?
C71 C72 1.383(6) . ?
C71 C76 1.383(6) . ?
C72 C73 1.394(7) . ?
C73 C74 1.370(8) . ?
C74 C75 1.377(7) . ?
C74 C77 1.521(7) . ?
C75 C76 1.384(7) . ?
C81 C86 1.386(7) . ?
C81 C82 1.391(6) . ?
C82 C83 1.383(7) . ?
C83 C84 1.355(8) . ?
C84 C85 1.370(8) . ?
C84 C87 1.514(8) . ?
C85 C86 1.399(7) . ?
C91 C92 1.389(7) . ?
C91 C96 1.393(7) . ?
C92 C93 1.375(7) . ?
C93 C94 1.381(7) . ?
C94 C95 1.411(7) . ?
C94 C97 1.509(7) . ?
C95 C96 1.380(7) . ?
C101 C106 1.387(7) . ?
C101 C102 1.387(7) . ?
C102 C103 1.404(7) . ?
C103 C104 1.381(8) . ?
C104 C105 1.398(8) . ?
C104 C107 1.448(7) . ?
C105 C106 1.401(7) . ?
C111 C116 1.389(6) . ?
C111 C112 1.394(6) . ?
C112 C113 1.382(6) . ?
C113 C114 1.401(6) . ?
C114 C115 1.384(6) . ?
C114 C117 1.509(6) . ?
C115 C116 1.399(6) . ?
C121 C126 1.381(6) . ?
C121 C122 1.385(6) . ?
C122 C123 1.388(6) . ?
C123 C124 1.382(7) . ?
C124 C125 1.377(6) . ?
C124 C127 1.512(6) . ?
C125 C126 1.379(6) . ?
